data_7204951
loop_
_publ_author_name
'Caira, Mino R.'
'Nassimbeni, Luigi R.'
'Vujovic, Dejana'
'Weber, Edwin'

_publ_section_title
;
 Guest exchange and competition in inclusion compounds
;
_journal_issue 6
_journal_name_full 'Journal of the Chemical Society, Perkin Transactions 2'
_journal_page_first 861
_journal_paper_doi 10.1039/b009446n
_journal_year 2001
_chemical_formula_sum 'C34.42 H28 O3 S0.58'
_chemical_formula_weight 508.24
_chemical_name_systematic
;3  
? 
;
_space_group_IT_number 2
_symmetry_cell_setting triclinic
_symmetry_space_group_name_Hall '-P 1'
_symmetry_space_group_name_H-M 'P -1'
_atom_sites_solution_hydrogens geom
_atom_sites_solution_primary direct
_atom_sites_solution_secondary difmap
_audit_creation_method SHELXL-97
_cell_angle_alpha 109.155(2)
_cell_angle_beta 93.853(3)
_cell_angle_gamma 104.6010(10)
_cell_formula_units_Z 2
_cell_length_a 8.5652(2)
_cell_length_b 12.4265(3)
_cell_length_c 13.8868(3)
_cell_measurement_temperature 293(2)
_cell_volume 1332.83(6)
_computing_structure_refinement 'SHELXL-97 (Sheldrick, 1997)'
_computing_structure_solution 'SHELXS-97 (Sheldrick, 1990)'
_diffrn_ambient_temperature 293(2)
_diffrn_measured_fraction_theta_full 0.983
_diffrn_measured_fraction_theta_max 0.983
_diffrn_radiation_monochromator graphite
_diffrn_radiation_source 'fine-focus sealed tube'
_diffrn_radiation_type MoK\a
_diffrn_radiation_wavelength 0.71070
_diffrn_reflns_av_R_equivalents 0.0175
_diffrn_reflns_av_sigmaI/netI 0.0336
_diffrn_reflns_limit_h_max 10
_diffrn_reflns_limit_h_min -10
_diffrn_reflns_limit_k_max 14
_diffrn_reflns_limit_k_min -12
_diffrn_reflns_limit_l_max 16
_diffrn_reflns_limit_l_min -15
_diffrn_reflns_number 7226
_diffrn_reflns_theta_full 25.34
_diffrn_reflns_theta_max 25.34
_diffrn_reflns_theta_min 1.57
_exptl_absorpt_coefficient_mu 0.155
_exptl_crystal_density_diffrn 1.272
_exptl_crystal_density_method 'not measured'
_exptl_crystal_F_000 532
_refine_diff_density_max 1.537
_refine_diff_density_min -1.864
_refine_diff_density_rms 0.069
_refine_ls_extinction_method none
_refine_ls_goodness_of_fit_ref 1.036
_refine_ls_hydrogen_treatment mixed
_refine_ls_matrix_type full
_refine_ls_number_parameters 362
_refine_ls_number_reflns 4794
_refine_ls_number_restraints 2
_refine_ls_restrained_S_all 1.036
_refine_ls_R_factor_all 0.0839
_refine_ls_R_factor_gt 0.0701
_refine_ls_shift/su_max 0.001
_refine_ls_shift/su_mean 0.000
_refine_ls_structure_factor_coef Fsqd
_refine_ls_weighting_details 'calc w=1/[\s^2^(Fo^2^)+(0.0903P)^2^+2.1607P] where P=(Fo^2^+2Fc^2^)/3'
_refine_ls_weighting_scheme calc
_refine_ls_wR_factor_gt 0.1787
_refine_ls_wR_factor_ref 0.1901
_reflns_number_gt 3937
_reflns_number_total 4794
_reflns_threshold_expression >2sigma(I)
_cod_data_source_file b009446n.txt
_cod_data_source_block c:\dejana\struct~1\3
_cod_original_cell_volume 1332.83(5)
_cod_original_sg_symbol_H-M P-1
_cod_database_code 7204951

loop_
_symmetry_equiv_pos_as_xyz
'x, y, z'
'-x, -y, -z'

loop_
_atom_site_label
_atom_site_type_symbol
_atom_site_fract_x
_atom_site_fract_y
_atom_site_fract_z
_atom_site_U_iso_or_equiv
_atom_site_adp_type
_atom_site_occupancy
_atom_site_symmetry_multiplicity
_atom_site_calc_flag
_atom_site_refinement_flags
_atom_site_disorder_assembly
_atom_site_disorder_group
O9A O 0.7646(2) 0.89227(18) 0.74121(15) 0.0310(5) Uani 1 1 d D . .
C4AA C 0.6315(3) 0.6359(2) 0.7980(2) 0.0259(6) Uani 1 1 d . . .
C10A C 0.8800(3) 0.9261(2) 0.91312(19) 0.0214(6) Uani 1 1 d . . .
C11A C 0.8950(3) 0.8974(2) 1.0016(2) 0.0289(6) Uani 1 1 d . . .
H11A H 0.8245 0.8278 1.0032 0.035 Uiso 1 1 calc R . .
C5A C 0.3584(3) 0.6598(3) 0.8603(2) 0.0351(7) Uani 1 1 d . . .
H5A H 0.3157 0.5805 0.8535 0.042 Uiso 1 1 calc R . .
C5AA C 0.5130(3) 0.7005(3) 0.8372(2) 0.0267(6) Uani 1 1 d . . .
C9A C 0.7495(3) 0.8421(2) 0.8199(2) 0.0241(6) Uani 1 1 d . . .
C3A C 0.7548(4) 0.4801(3) 0.7371(2) 0.0387(7) Uani 1 1 d . . .
H3A H 0.7517 0.4007 0.7209 0.046 Uiso 1 1 calc R . .
C8AA C 0.5780(3) 0.8196(2) 0.8486(2) 0.0249(6) Uani 1 1 d . . .
C4A C 0.6233(4) 0.5172(3) 0.7734(2) 0.0333(7) Uani 1 1 d . . .
H4A H 0.5317 0.4636 0.7810 0.040 Uiso 1 1 calc R . .
C1AA C 0.7684(3) 0.7167(2) 0.78577(19) 0.0244(6) Uani 1 1 d . . .
C2A C 0.8900(4) 0.5589(3) 0.7247(2) 0.0398(8) Uani 1 1 d . . .
H2A H 0.9766 0.5320 0.6998 0.048 Uiso 1 1 calc R . .
C12A C 0.9873(3) 1.0296(2) 0.9127(2) 0.0276(6) Uani 1 1 d . . .
H12A H 0.9806 1.0506 0.8544 0.033 Uiso 1 1 calc R . .
C1A C 0.8985(4) 0.6790(3) 0.7489(2) 0.0327(7) Uani 1 1 d . . .
H1A H 0.9897 0.7322 0.7404 0.039 Uiso 1 1 calc R . .
C6A C 0.2697(4) 0.7404(3) 0.8937(2) 0.0425(8) Uani 1 1 d . . .
H6A H 0.1669 0.7152 0.9106 0.051 Uiso 1 1 calc R . .
C8A C 0.4874(4) 0.8987(3) 0.8798(2) 0.0347(7) Uani 1 1 d . . .
H8A H 0.5292 0.9777 0.8857 0.042 Uiso 1 1 calc R . .
C7A C 0.3319(4) 0.8577(3) 0.9023(2) 0.0424(8) Uani 1 1 d . . .
H7A H 0.2695 0.9100 0.9234 0.051 Uiso 1 1 calc R . .
O9B O 0.2837(3) 0.30766(17) 0.59315(15) 0.0312(5) Uani 1 1 d D . .
C9B C 0.2462(3) 0.2181(2) 0.6383(2) 0.0244(6) Uani 1 1 d . . .
C8BB C 0.1972(3) 0.2764(2) 0.7422(2) 0.0249(6) Uani 1 1 d . . .
C10B C 0.1157(3) 0.1061(2) 0.5663(2) 0.0226(6) Uani 1 1 d . . .
C5BB C 0.3119(3) 0.2871(2) 0.8237(2) 0.0257(6) Uani 1 1 d . . .
C11B C 0.0671(3) 0.0899(3) 0.4643(2) 0.0279(6) Uani 1 1 d . . .
H11B H 0.1110 0.1498 0.4391 0.034 Uiso 1 1 calc R . .
C4BB C 0.4350(3) 0.2296(2) 0.7807(2) 0.0267(6) Uani 1 1 d . . .
C5B C 0.2987(4) 0.3465(3) 0.9255(2) 0.0330(7) Uani 1 1 d . . .
H5B H 0.3771 0.3563 0.9798 0.040 Uiso 1 1 calc R . .
C6B C 0.1664(4) 0.3910(3) 0.9442(2) 0.0382(7) Uani 1 1 d . . .
H6B H 0.1554 0.4305 1.0118 0.046 Uiso 1 1 calc R . .
C12B C 0.0464(4) 0.0146(3) 0.6012(2) 0.0303(6) Uani 1 1 d . . .
H12B H 0.0768 0.0236 0.6696 0.036 Uiso 1 1 calc R . .
C1BB C 0.3988(3) 0.1885(2) 0.6730(2) 0.0245(6) Uani 1 1 d . . .
C8B C 0.0653(4) 0.3204(3) 0.7615(2) 0.0346(7) Uani 1 1 d . . .
H8B H -0.0123 0.3121 0.7074 0.042 Uiso 1 1 calc R . .
C1B C 0.4953(4) 0.1296(3) 0.6127(2) 0.0334(7) Uani 1 1 d . . .
H1B H 0.4678 0.1003 0.5411 0.040 Uiso 1 1 calc R . .
C4B C 0.5685(4) 0.2118(3) 0.8291(3) 0.0366(7) Uani 1 1 d . . .
H4B H 0.5931 0.2393 0.9008 0.044 Uiso 1 1 calc R . .
C7B C 0.0506(4) 0.3773(3) 0.8637(3) 0.0396(8) Uani 1 1 d . . .
H7B H -0.0385 0.4066 0.8778 0.048 Uiso 1 1 calc R . .
C3B C 0.6646(4) 0.1522(3) 0.7683(3) 0.0440(8) Uani 1 1 d . . .
H3B H 0.7515 0.1369 0.7998 0.053 Uiso 1 1 calc R . .
C2B C 0.63230(11) 0.11426(9) 0.65850(7) 0.0431(8) Uani 1 1 d . . .
H2B H 0.7019 0.0798 0.6185 0.052 Uiso 1 1 calc R . .
S1G S 0.35664(11) 0.68716(9) 0.52504(7) 0.0428(4) Uani 0.742(3) 1 d PR . .
O1G O 0.53394(11) 0.73795(9) 0.56754(7) 0.0508(7) Uani 1 1 d R . .
S2G S 0.37055(11) 0.71536(9) 0.61624(7) 0.0557(14) Uani 0.258(3) 1 d PR . .
C1G C 0.2927(6) 0.5522(5) 0.5521(4) 0.0855(17) Uani 1 1 d . . .
C3G C 0.2732(7) 0.7850(7) 0.6190(5) 0.087(3) Uani 0.796(12) 1 d P . .
C2G C 0.2132(19) 0.7306(16) 0.5266(15) 0.045(6) Uani 0.204(12) 1 d P . .
H9A H 0.679(4) 0.842(3) 0.688(2) 0.054(11) Uiso 1 1 d D . .
H9B H 0.352(4) 0.287(4) 0.545(3) 0.061(12) Uiso 1 1 d D . .

loop_
_atom_site_aniso_label
_atom_site_aniso_U_11
_atom_site_aniso_U_22
_atom_site_aniso_U_33
_atom_site_aniso_U_23
_atom_site_aniso_U_13
_atom_site_aniso_U_12
O9A 0.0356(11) 0.0281(11) 0.0233(10) 0.0106(8) -0.0024(8) -0.0011(9)
C4AA 0.0261(14) 0.0254(14) 0.0200(13) 0.0055(11) -0.0041(10) 0.0021(11)
C10A 0.0209(12) 0.0184(13) 0.0215(13) 0.0051(10) 0.0006(10) 0.0032(10)
C11A 0.0307(15) 0.0220(14) 0.0269(14) 0.0101(11) -0.0027(11) -0.0045(11)
C5A 0.0242(14) 0.0416(18) 0.0309(16) 0.0119(14) -0.0019(12) -0.0022(13)
C5AA 0.0234(13) 0.0310(15) 0.0219(14) 0.0096(12) -0.0023(10) 0.0027(11)
C9A 0.0264(14) 0.0217(14) 0.0207(13) 0.0065(11) 0.0004(11) 0.0036(11)
C3A 0.0481(19) 0.0242(15) 0.0349(17) 0.0016(13) -0.0067(14) 0.0110(14)
C8AA 0.0235(13) 0.0263(14) 0.0180(13) 0.0031(11) -0.0040(10) 0.0041(11)
C4A 0.0361(16) 0.0221(14) 0.0322(16) 0.0057(12) -0.0058(12) 0.0004(12)
C1AA 0.0248(13) 0.0236(14) 0.0171(13) 0.0025(11) -0.0026(10) 0.0017(11)
C2A 0.0389(17) 0.0393(18) 0.0348(17) 0.0003(14) 0.0018(13) 0.0187(15)
C12A 0.0310(15) 0.0258(15) 0.0233(14) 0.0115(11) 0.0000(11) 0.0013(12)
C1A 0.0287(15) 0.0322(16) 0.0291(15) 0.0028(12) 0.0033(12) 0.0064(12)
C6A 0.0220(15) 0.065(2) 0.0318(17) 0.0106(16) 0.0013(12) 0.0066(15)
C8A 0.0340(16) 0.0311(16) 0.0304(16) 0.0014(13) -0.0022(12) 0.0096(13)
C7A 0.0300(16) 0.057(2) 0.0320(17) 0.0013(15) -0.0015(13) 0.0191(15)
O9B 0.0388(12) 0.0219(10) 0.0285(11) 0.0090(8) 0.0012(9) 0.0023(9)
C9B 0.0253(13) 0.0202(13) 0.0231(14) 0.0051(11) 0.0002(11) 0.0032(11)
C8BB 0.0269(14) 0.0180(13) 0.0257(14) 0.0049(11) 0.0030(11) 0.0036(11)
C10B 0.0218(13) 0.0219(13) 0.0210(13) 0.0040(11) 0.0013(10) 0.0062(11)
C5BB 0.0291(14) 0.0181(13) 0.0262(14) 0.0080(11) 0.0019(11) 0.0013(11)
C11B 0.0315(15) 0.0253(14) 0.0242(14) 0.0101(11) 0.0009(11) 0.0028(12)
C4BB 0.0267(14) 0.0194(13) 0.0303(15) 0.0088(11) -0.0005(11) 0.0019(11)
C5B 0.0427(17) 0.0279(15) 0.0247(15) 0.0101(12) 0.0029(12) 0.0038(13)
C6B 0.0506(19) 0.0295(16) 0.0292(16) 0.0044(13) 0.0139(14) 0.0090(14)
C12B 0.0346(15) 0.0287(15) 0.0211(14) 0.0078(12) -0.0020(11) 0.0010(12)
C1BB 0.0223(13) 0.0165(13) 0.0282(14) 0.0040(11) 0.0007(11) 0.0007(10)
C8B 0.0308(15) 0.0303(16) 0.0360(17) 0.0033(13) 0.0005(13) 0.0099(13)
C1B 0.0317(15) 0.0248(15) 0.0359(17) 0.0029(12) 0.0045(13) 0.0056(12)
C4B 0.0356(16) 0.0325(16) 0.0385(17) 0.0132(14) -0.0058(13) 0.0069(13)
C7B 0.0386(17) 0.0322(17) 0.0429(19) 0.0037(14) 0.0135(14) 0.0126(14)
C3B 0.0309(16) 0.0365(18) 0.066(2) 0.0206(17) -0.0037(15) 0.0121(14)
C2B 0.0310(16) 0.0316(17) 0.061(2) 0.0075(15) 0.0057(15) 0.0122(13)
S1G 0.0349(6) 0.0541(8) 0.0275(7) 0.0140(5) -0.0013(4) -0.0051(5)
O1G 0.0369(13) 0.0641(17) 0.0342(13) 0.0154(12) -0.0052(10) -0.0091(11)
S2G 0.057(2) 0.071(3) 0.042(3) 0.0255(19) 0.0135(17) 0.014(2)
C1G 0.080(3) 0.078(3) 0.084(3) 0.051(3) -0.020(3) -0.023(3)
C3G 0.053(3) 0.136(7) 0.060(4) 0.012(4) 0.015(3) 0.039(4)
C2G 0.029(9) 0.048(11) 0.056(13) 0.017(9) -0.002(7) 0.009(7)

loop_
_atom_type_symbol
_atom_type_description
_atom_type_scat_dispersion_real
_atom_type_scat_dispersion_imag
_atom_type_scat_source
C C 0.0033 0.0016 'International Tables Vol C Tables 4.2.6.8 and 6.1.1.4'
H H 0.0000 0.0000 'International Tables Vol C Tables 4.2.6.8 and 6.1.1.4'
O O 0.0106 0.0060 'International Tables Vol C Tables 4.2.6.8 and 6.1.1.4'
S S 0.1246 0.1234 'International Tables Vol C Tables 4.2.6.8 and 6.1.1.4'

loop_
_geom_angle_atom_site_label_1
_geom_angle_atom_site_label_2
_geom_angle_atom_site_label_3
_geom_angle
_geom_angle_site_symmetry_1
_geom_angle_site_symmetry_3
_geom_angle_publ_flag
C4A C4AA C1AA 120.9(3) . . ?
C4A C4AA C5AA 130.7(3) . . ?
C1AA C4AA C5AA 108.3(2) . . ?
C12A C10A C11A 117.9(2) . . ?
C12A C10A C9A 122.4(2) . . ?
C11A C10A C9A 119.6(2) . . ?
C12A C11A C10A 121.5(3) 2_777 . ?
C6A C5A C5AA 118.3(3) . . ?
C5A C5AA C8AA 120.9(3) . . ?
C5A C5AA C4AA 130.4(3) . . ?
C8AA C5AA C4AA 108.7(2) . . ?
O9A C9A C1AA 113.1(2) . . ?
O9A C9A C8AA 113.1(2) . . ?
C1AA C9A C8AA 101.0(2) . . ?
O9A C9A C10A 107.3(2) . . ?
C1AA C9A C10A 110.4(2) . . ?
C8AA C9A C10A 111.9(2) . . ?
C2A C3A C4A 121.0(3) . . ?
C8A C8AA C5AA 120.4(3) . . ?
C8A C8AA C9A 128.7(3) . . ?
C5AA C8AA C9A 110.8(2) . . ?
C4AA C4A C3A 118.4(3) . . ?
C1A C1AA C4AA 120.4(3) . . ?
C1A C1AA C9A 128.6(3) . . ?
C4AA C1AA C9A 111.0(2) . . ?
C3A C2A C1A 120.8(3) . . ?
C10A C12A C11A 120.6(3) . 2_777 ?
C1AA C1A C2A 118.5(3) . . ?
C7A C6A C5A 120.9(3) . . ?
C8AA C8A C7A 118.6(3) . . ?
C6A C7A C8A 120.8(3) . . ?
O9B C9B C8BB 106.0(2) . . ?
O9B C9B C10B 111.5(2) . . ?
C8BB C9B C10B 114.0(2) . . ?
O9B C9B C1BB 112.5(2) . . ?
C8BB C9B C1BB 101.1(2) . . ?
C10B C9B C1BB 111.3(2) . . ?
C8B C8BB C5BB 120.5(3) . . ?
C8B C8BB C9B 128.6(3) . . ?
C5BB C8BB C9B 110.8(2) . . ?
C11B C10B C12B 117.8(2) . . ?
C11B C10B C9B 121.8(2) . . ?
C12B C10B C9B 120.4(2) . . ?
C5B C5BB C8BB 120.5(3) . . ?
C5B C5BB C4BB 130.8(3) . . ?
C8BB C5BB C4BB 108.7(2) . . ?
C10B C11B C12B 120.9(3) . 2_556 ?
C4B C4BB C1BB 120.5(3) . . ?
C4B C4BB C5BB 130.9(3) . . ?
C1BB C4BB C5BB 108.6(2) . . ?
C6B C5B C5BB 118.6(3) . . ?
C7B C6B C5B 120.8(3) . . ?
C11B C12B C10B 121.3(3) 2_556 . ?
C1B C1BB C4BB 120.6(3) . . ?
C1B C1BB C9B 128.6(3) . . ?
C4BB C1BB C9B 110.7(2) . . ?
C8BB C8B C7B 118.7(3) . . ?
C2B C1B C1BB 120.3(3) . . ?
C3B C4B C4BB 118.7(3) . . ?
C6B C7B C8B 120.8(3) . . ?
C4B C3B C2B 121.1(3) . . ?
C1B C2B C3B 118.60(19) . . ?
S2G S1G C2G 88.7(8) . . ?
S2G S1G O1G 72.4 . . ?
C2G S1G O1G 137.0(7) . . ?
S2G S1G C3G 48.3(2) . . ?
C2G S1G C3G 43.3(7) . . ?
O1G S1G C3G 101.0(2) . . ?
S2G S1G C1G 73.15(18) . . ?
C2G S1G C1G 105.3(7) . . ?
O1G S1G C1G 105.41(16) . . ?
C3G S1G C1G 101.8(3) . . ?
S1G O1G S2G 45.1 . . ?
S1G S2G C3G 90.2(3) . . ?
S1G S2G O1G 62.5 . . ?
C3G S2G O1G 119.4(3) . . ?
S1G S2G C1G 68.84(15) . . ?
C3G S2G C1G 121.3(4) . . ?
O1G S2G C1G 98.81(19) . . ?
S1G S2G C2G 51.7(6) . . ?
C3G S2G C2G 41.7(6) . . ?
O1G S2G C2G 104.6(6) . . ?
C1G S2G C2G 89.0(6) . . ?
S1G C1G S2G 38.02(10) . . ?
C2G C3G S2G 92.3(9) . . ?
C2G C3G S1G 53.9(8) . . ?
S2G C3G S1G 41.45(18) . . ?
C3G C2G S1G 82.8(10) . . ?
C3G C2G S2G 46.0(6) . . ?
S1G C2G S2G 39.6(4) . . ?

loop_
_geom_bond_atom_site_label_1
_geom_bond_atom_site_label_2
_geom_bond_distance
_geom_bond_site_symmetry_2
_geom_bond_publ_flag
O9A C9A 1.423(3) . ?
C4AA C4A 1.383(4) . ?
C4AA C1AA 1.399(4) . ?
C4AA C5AA 1.472(4) . ?
C10A C12A 1.382(4) . ?
C10A C11A 1.394(4) . ?
C10A C9A 1.532(4) . ?
C11A C12A 1.387(4) 2_777 ?
C5A C6A 1.386(5) . ?
C5A C5AA 1.393(4) . ?
C5AA C8AA 1.394(4) . ?
C9A C1AA 1.527(4) . ?
C9A C8AA 1.530(4) . ?
C3A C2A 1.377(5) . ?
C3A C4A 1.386(5) . ?
C8AA C8A 1.381(4) . ?
C1AA C1A 1.380(4) . ?
C2A C1A 1.399(5) . ?
C12A C11A 1.387(4) 2_777 ?
C6A C7A 1.381(5) . ?
C8A C7A 1.397(5) . ?
O9B C9B 1.428(3) . ?
C9B C8BB 1.527(4) . ?
C9B C10B 1.529(4) . ?
C9B C1BB 1.533(4) . ?
C8BB C8B 1.379(4) . ?
C8BB C5BB 1.396(4) . ?
C10B C11B 1.383(4) . ?
C10B C12B 1.393(4) . ?
C5BB C5B 1.390(4) . ?
C5BB C4BB 1.471(4) . ?
C11B C12B 1.388(4) 2_556 ?
C4BB C4B 1.389(4) . ?
C4BB C1BB 1.397(4) . ?
C5B C6B 1.385(5) . ?
C6B C7B 1.380(5) . ?
C12B C11B 1.388(4) 2_556 ?
C1BB C1B 1.384(4) . ?
C8B C7B 1.393(4) . ?
C1B C2B 1.383(3) . ?
C4B C3B 1.388(5) . ?
C3B C2B 1.425(4) . ?
S1G S2G 1.1868 . ?
S1G C2G 1.460(17) . ?
S1G O1G 1.4848 . ?
S1G C3G 1.793(6) . ?
S1G C1G 1.797(5) . ?
O1G S2G 1.5964 . ?
S2G C3G 1.339(7) . ?
S2G C1G 1.844(5) . ?
S2G C2G 1.860(17) . ?
C3G C2G 1.239(19) . ?
